data_2224626
loop_
_publ_author_name
'Hu, Hui-Ling'
'Wu, Chia-Jun'
'Cheng, Pei-Chi'
'Chen, Jhy-Der'

_publ_section_title
;
 <i>N</i>-(6-Methyl-2-pyridyl)formamide
;
_journal_coeditor_code GK2247
_journal_issue 1
_journal_name_full 'Acta Crystallographica Section E'
_journal_page_first o180
_journal_paper_doi 10.1107/S1600536809053549
_journal_volume 66
_journal_year 2010
_chemical_formula_iupac 'C7 H8 N2 O'
_chemical_formula_moiety 'C7 H8 N2 O'
_chemical_formula_sum 'C7 H8 N2 O'
_chemical_formula_weight 136.15
_chemical_name_systematic
;
<i>N</i>-(6-Methyl-2-pyridyl)formamide
;
_space_group_IT_number 2
_symmetry_cell_setting triclinic
_symmetry_space_group_name_Hall '-P 1'
_symmetry_space_group_name_H-M 'P -1'
_atom_sites_solution_hydrogens geom
_atom_sites_solution_primary direct
_atom_sites_solution_secondary difmap
_audit_creation_method SHELXL-97
_cell_angle_alpha 87.421(12)
_cell_angle_beta 79.344(14)
_cell_angle_gamma 83.103(15)
_cell_formula_units_Z 2
_cell_length_a 4.0611(6)
_cell_length_b 8.6232(12)
_cell_length_c 10.3231(12)
_cell_measurement_reflns_used 23
_cell_measurement_temperature 295(2)
_cell_measurement_theta_max 16.81
_cell_measurement_theta_min 8.81
_cell_volume 352.61(8)
_computing_cell_refinement 'XSCANS (Siemens, 1995)'
_computing_data_collection 'XSCANS (Siemens, 1995)'
_computing_data_reduction 'SHELXTL (Sheldrick, 2008)'
_computing_molecular_graphics 'SHELXTL (Sheldrick, 2008)'
_computing_publication_material 'SHELXTL (Sheldrick, 2008)'
_computing_structure_refinement 'SHELXL97 (Sheldrick, 2008)'
_computing_structure_solution 'SHELXS97 (Sheldrick, 2008)'
_diffrn_ambient_temperature 295(2)
_diffrn_measured_fraction_theta_full 0.988
_diffrn_measured_fraction_theta_max 0.988
_diffrn_measurement_device_type 'Bruker P4'
_diffrn_measurement_method '\w scans'
_diffrn_radiation_monochromator graphite
_diffrn_radiation_source 'fine-focus sealed tube'
_diffrn_radiation_type MoK\a
_diffrn_radiation_wavelength 0.71073
_diffrn_reflns_av_R_equivalents 0.0312
_diffrn_reflns_av_sigmaI/netI 0.0299
_diffrn_reflns_limit_h_max 1
_diffrn_reflns_limit_h_min -4
_diffrn_reflns_limit_k_max 10
_diffrn_reflns_limit_k_min -10
_diffrn_reflns_limit_l_max 12
_diffrn_reflns_limit_l_min -12
_diffrn_reflns_number 1757
_diffrn_reflns_theta_full 24.99
_diffrn_reflns_theta_max 24.99
_diffrn_reflns_theta_min 4.62
_diffrn_standards_decay_% 0
_diffrn_standards_interval_count 97
_diffrn_standards_number 3
_exptl_absorpt_coefficient_mu 0.089
_exptl_absorpt_correction_T_max 0.9401
_exptl_absorpt_correction_T_min 0.7126
_exptl_absorpt_correction_type psi-scan
_exptl_absorpt_process_details '(XSCANS; Siemens, 1995)'
_exptl_crystal_colour colorless
_exptl_crystal_density_diffrn 1.282
_exptl_crystal_density_method 'not measured'
_exptl_crystal_description plate
_exptl_crystal_F_000 144
_exptl_crystal_size_max 0.5
_exptl_crystal_size_mid 0.2
_exptl_crystal_size_min 0.1
_refine_diff_density_max 0.150
_refine_diff_density_min -0.162
_refine_ls_extinction_method none
_refine_ls_goodness_of_fit_ref 1.052
_refine_ls_hydrogen_treatment constr
_refine_ls_matrix_type full
_refine_ls_number_parameters 92
_refine_ls_number_reflns 1222
_refine_ls_number_restraints 0
_refine_ls_restrained_S_all 1.052
_refine_ls_R_factor_all 0.0603
_refine_ls_R_factor_gt 0.0500
_refine_ls_shift/su_max 0.000
_refine_ls_shift/su_mean 0.000
_refine_ls_structure_factor_coef Fsqd
_refine_ls_weighting_details 'calc w=1/[\s^2^(Fo^2^)+(0.0874P)^2^+0.0372P] where P=(Fo^2^+2Fc^2^)/3'
_refine_ls_weighting_scheme calc
_refine_ls_wR_factor_gt 0.1371
_refine_ls_wR_factor_ref 0.1482
_reflns_number_gt 993
_reflns_number_total 1222
_reflns_threshold_expression I>2sigma(I)
_cod_data_source_file gk2247.cif
_cod_data_source_block I
_cod_depositor_comments
;
The following automatic conversions were performed:
'_symmetry_cell_setting' value 'Triclinic' changed to 'triclinic'
according to '/home/saulius/struct/CIF-dictionaries/cif_core.dic'
dictionary named 'cif_core.dic' version 2.4.1 from 2010-06-29.

Automatic conversion script
Id: cif_fix_enum 1527 2010-12-29 10:47:43Z saulius 

The following automatic conversions were performed:

'_symmetry_cell_setting' value 'Triclinic' changed to 'triclinic'
according to /home/saulius/struct/CIF-dictionaries/cif_core.dic
dictionary named 'cif_core.dic' version 2.4.1 from 2010-06-29.

Automatic conversion script
Id: cif_fix_values 1715 2011-07-08 13:25:40Z adriana 
;
_cod_database_code 2224626
_cod_database_fobs_code 2224626

loop_
_symmetry_equiv_pos_as_xyz
'x, y, z'
'-x, -y, -z'

loop_
_atom_site_type_symbol
_atom_site_label
_atom_site_fract_x
_atom_site_fract_y
_atom_site_fract_z
_atom_site_U_iso_or_equiv
_atom_site_adp_type
_atom_site_calc_flag
_atom_site_refinement_flags
_atom_site_occupancy
_atom_site_disorder_assembly
_atom_site_disorder_group
O O 1.4562(3) 0.34810(14) 0.62540(13) 0.0766(5) Uani d . 1 . .
N N1 1.1428(3) 0.58235(15) 0.62843(12) 0.0528(4) Uani d . 1 . .
H H1A 1.2438 0.6042 0.5501 0.063 Uiso calc R 1 . .
N N2 0.7461(3) 0.66352(15) 0.81236(13) 0.0509(4) Uani d . 1 . .
C C1 0.3445(5) 0.7290(3) 1.01096(18) 0.0728(6) Uani d . 1 . .
H H1B 0.3774 0.6176 1.0235 0.109 Uiso calc PR 0.50 . .
H H1C 0.1076 0.7634 1.0212 0.109 Uiso calc PR 0.50 . .
H H1D 0.4388 0.7780 1.0751 0.109 Uiso calc PR 0.50 . .
H H1E 0.2384 0.8217 1.0564 0.109 Uiso calc PR 0.50 . .
H H1F 0.5083 0.6759 1.0587 0.109 Uiso calc PR 0.50 . .
H H1G 0.1771 0.6613 1.0048 0.109 Uiso calc PR 0.50 . .
C C2 0.5164(4) 0.77275(19) 0.87483(16) 0.0553(5) Uani d . 1 . .
C C3 0.4394(5) 0.9158(2) 0.8175(2) 0.0685(5) Uani d . 1 . .
H H3A 0.2829 0.9906 0.8637 0.082 Uiso calc R 1 . .
C C4 0.5969(5) 0.9474(2) 0.6904(2) 0.0717(6) Uani d . 1 . .
H H4A 0.5462 1.0435 0.6498 0.086 Uiso calc R 1 . .
C C5 0.8283(4) 0.8360(2) 0.62478(18) 0.0609(5) Uani d . 1 . .
H H5A 0.9351 0.8536 0.5385 0.073 Uiso calc R 1 . .
C C6 0.8977(4) 0.69680(18) 0.69102(15) 0.0480(4) Uani d . 1 . .
C C7 1.2323(4) 0.4432(2) 0.67961(16) 0.0621(5) Uani d . 1 . .
H H7A 1.1165 0.4164 0.7624 0.075 Uiso calc R 1 . .

loop_
_atom_site_aniso_label
_atom_site_aniso_U_11
_atom_site_aniso_U_22
_atom_site_aniso_U_33
_atom_site_aniso_U_12
_atom_site_aniso_U_13
_atom_site_aniso_U_23
O 0.0884(9) 0.0587(8) 0.0646(8) 0.0094(7) 0.0201(7) 0.0038(6)
N1 0.0586(8) 0.0521(8) 0.0424(7) -0.0075(6) 0.0051(6) 0.0000(6)
N2 0.0505(8) 0.0535(8) 0.0467(7) -0.0083(6) -0.0011(6) -0.0051(6)
C1 0.0666(11) 0.0840(13) 0.0597(11) -0.0036(9) 0.0098(9) -0.0148(9)
C2 0.0468(9) 0.0588(9) 0.0589(10) -0.0068(7) -0.0031(7) -0.0124(8)
C3 0.0574(10) 0.0579(10) 0.0857(13) -0.0004(8) -0.0027(9) -0.0137(9)
C4 0.0680(11) 0.0529(10) 0.0918(14) -0.0039(8) -0.0123(10) 0.0086(9)
C5 0.0616(10) 0.0566(10) 0.0630(10) -0.0121(8) -0.0061(8) 0.0095(8)
C6 0.0463(8) 0.0500(9) 0.0479(8) -0.0112(7) -0.0046(6) -0.0036(7)
C7 0.0702(11) 0.0563(10) 0.0493(9) -0.0014(8) 0.0121(8) 0.0035(7)

loop_
_atom_type_symbol
_atom_type_description
_atom_type_scat_dispersion_real
_atom_type_scat_dispersion_imag
_atom_type_scat_source
C C 0.0033 0.0016 'International Tables Vol C Tables 4.2.6.8 and 6.1.1.4'
H H 0.0000 0.0000 'International Tables Vol C Tables 4.2.6.8 and 6.1.1.4'
N N 0.0061 0.0033 'International Tables Vol C Tables 4.2.6.8 and 6.1.1.4'
O O 0.0106 0.0060 'International Tables Vol C Tables 4.2.6.8 and 6.1.1.4'

loop_
_geom_angle_atom_site_label_1
_geom_angle_atom_site_label_2
_geom_angle_atom_site_label_3
_geom_angle_site_symmetry_1
_geom_angle_site_symmetry_3
_geom_angle
_geom_angle_publ_flag
C7 N1 C6 . . 125.62(13) ?
C7 N1 H1A . . 117.2 ?
C6 N1 H1A . . 117.2 ?
C6 N2 C2 . . 117.87(15) ?
C2 C1 H1B . . 109.5 ?
C2 C1 H1C . . 109.5 ?
H1B C1 H1C . . 109.5 ?
C2 C1 H1D . . 109.5 ?
H1B C1 H1D . . 109.5 ?
H1C C1 H1D . . 109.5 ?
C2 C1 H1E . . 109.5 ?
H1B C1 H1E . . 141.1 ?
H1C C1 H1E . . 56.3 ?
H1D C1 H1E . . 56.3 ?
C2 C1 H1F . . 109.5 ?
H1B C1 H1F . . 56.3 ?
H1C C1 H1F . . 141.1 ?
H1D C1 H1F . . 56.3 ?
H1E C1 H1F . . 109.5 ?
C2 C1 H1G . . 109.5 ?
H1B C1 H1G . . 56.3 ?
H1C C1 H1G . . 56.3 ?
H1D C1 H1G . . 141.1 ?
H1E C1 H1G . . 109.5 ?
H1F C1 H1G . . 109.5 ?
N2 C2 C3 . . 122.02(16) ?
N2 C2 C1 . . 116.18(15) ?
C3 C2 C1 . . 121.80(16) ?
C2 C3 C4 . . 119.19(17) ?
C2 C3 H3A . . 120.4 ?
C4 C3 H3A . . 120.4 ?
C5 C4 C3 . . 119.38(17) ?
C5 C4 H4A . . 120.3 ?
C3 C4 H4A . . 120.3 ?
C4 C5 C6 . . 117.69(17) ?
C4 C5 H5A . . 121.2 ?
C6 C5 H5A . . 121.2 ?
N2 C6 C5 . . 123.81(16) ?
N2 C6 N1 . . 117.00(14) ?
C5 C6 N1 . . 119.19(14) ?
O C7 N1 . . 124.40(15) ?
O C7 H7A . . 117.8 ?
N1 C7 H7A . . 117.8 ?

loop_
_geom_bond_atom_site_label_1
_geom_bond_atom_site_label_2
_geom_bond_site_symmetry_2
_geom_bond_distance
_geom_bond_publ_flag
O C7 . 1.2192(19) ?
N1 C7 . 1.327(2) ?
N1 C6 . 1.402(2) ?
N1 H1A . 0.8600 ?
N2 C6 . 1.325(2) ?
N2 C2 . 1.339(2) ?
C1 C2 . 1.502(2) ?
C1 H1B . 0.9600 ?
C1 H1C . 0.9600 ?
C1 H1D . 0.9600 ?
C1 H1E . 0.9600 ?
C1 H1F . 0.9600 ?
C1 H1G . 0.9600 ?
C2 C3 . 1.371(3) ?
C3 C4 . 1.380(3) ?
C3 H3A . 0.9300 ?
C4 C5 . 1.368(3) ?
C4 H4A . 0.9300 ?
C5 C6 . 1.380(2) ?
C5 H5A . 0.9300 ?
C7 H7A . 0.9300 ?

loop_
_geom_hbond_atom_site_label_D
_geom_hbond_atom_site_label_H
_geom_hbond_atom_site_label_A
_geom_hbond_site_symmetry_A
_geom_hbond_distance_DH
_geom_hbond_distance_HA
_geom_hbond_distance_DA
_geom_hbond_angle_DHA
N1 H1A O 2_866 0.86 2.04 2.8971(19) 172.1
